data_7715595
loop_
_publ_author_name
'M&#x105;czka, Miros&#x142;aw'
'Sobczak, Szymon'
'Ptak, Maciej'
'Sm&#xf3;&#x142;ka, Szymon'
'Fedoruk, Katarzyna'
'Dyba&#x142;a, Filip'
'Herman, Artur P.'
'Paraguassu, Waldeci'
'Zar&#x119;ba, Jan K'
'Kudrawiec, Robert'
'Sieradzki, Adam'
'Katrusiak, Andrzej'

_publ_section_title
;
 Revisiting a (001)-oriented layered lead chloride templated by
 1,2,4-triazolium: structural phase transitions, lattice dynamics and
 broadband photoluminescence.
;
_journal_issue 16
_journal_name_full 'Dalton transactions (Cambridge, England : 2003)'
_journal_page_first 6906
_journal_page_last 6919
_journal_paper_doi 10.1039/d4dt00406j
_journal_volume 53
_journal_year 2024
_chemical_formula_moiety 'Cl4 Pb, 4(C H2 N1.5)'
_chemical_formula_sum 'C4 H8 Cl4 N6 Pb'
_chemical_formula_weight 489.15
_chemical_name_systematic (TzH)2PbCl4
_space_group_crystal_system orthorhombic
_space_group_IT_number 69
_space_group_name_Hall '-F 2 2'
_space_group_name_H-M_alt 'F m m m'
_atom_sites_solution_hydrogens geom
_audit_creation_date 2023-12-15
_audit_creation_method
;
Olex2 1.5
(compiled 2023.08.24 svn.re1ec1418 for OlexSys, GUI svn.r6817)
;
_audit_update_record
;
2024-03-04 deposited with the CCDC.	2024-03-21 downloaded from the CCDC.
;
_cell_angle_alpha 90
_cell_angle_beta 90
_cell_angle_gamma 90
_cell_formula_units_Z 4
_cell_length_a 7.6009(7)
_cell_length_b 8.3017(6)
_cell_length_c 21.798(2)
_cell_measurement_reflns_used 4584
_cell_measurement_temperature 390.01(10)
_cell_measurement_theta_max 28.5420
_cell_measurement_theta_min 2.7170
_cell_volume 1375.5(2)
_computing_cell_refinement 'CrysAlisPro 1.171.42.49 (Rigaku OD, 2022)'
_computing_data_collection 'CrysAlisPro 1.171.42.49 (Rigaku OD, 2022)'
_computing_data_reduction 'CrysAlisPro 1.171.42.49 (Rigaku OD, 2022)'
_computing_molecular_graphics 'Olex2 1.5 (Dolomanov et al., 2009)'
_computing_publication_material 'Olex2 1.5 (Dolomanov et al., 2009)'
_computing_structure_refinement 'SHELXL 2018/3 (Sheldrick, 2015)'
_computing_structure_solution 'SHELXT 2018/2 (Sheldrick, 2018)'
_diffrn_ambient_temperature 390.15
_diffrn_detector_area_resol_mean 16.1544
_diffrn_detector_type Eos
_diffrn_measured_fraction_theta_full 0.975
_diffrn_measured_fraction_theta_max 0.952
_diffrn_measurement_device 'four-circle diffractometer'
_diffrn_measurement_device_type 'Xcalibur, Eos'
_diffrn_measurement_method '\w scans'
_diffrn_radiation_type MoK\a
_diffrn_radiation_wavelength 0.71073
_diffrn_reflns_av_R_equivalents 0.0767
_diffrn_reflns_av_unetI/netI 0.0323
_diffrn_reflns_Laue_measured_fraction_full 0.975
_diffrn_reflns_Laue_measured_fraction_max 0.952
_diffrn_reflns_limit_h_max 10
_diffrn_reflns_limit_h_min -10
_diffrn_reflns_limit_k_max 11
_diffrn_reflns_limit_k_min -10
_diffrn_reflns_limit_l_max 29
_diffrn_reflns_limit_l_min -28
_diffrn_reflns_number 6239
_diffrn_reflns_point_group_measured_fraction_full 0.975
_diffrn_reflns_point_group_measured_fraction_max 0.952
_diffrn_reflns_theta_full 25.000
_diffrn_reflns_theta_max 29.013
_diffrn_reflns_theta_min 3.739
_exptl_absorpt_coefficient_mu 13.023
_exptl_absorpt_correction_T_max 1.00000
_exptl_absorpt_correction_T_min 0.06892
_exptl_absorpt_correction_type multi-scan
_exptl_absorpt_process_details
;
CrysAlisPro 1.171.42.49 (Rigaku Oxford Diffraction, 2022)
Empirical absorption correction using spherical harmonics,
implemented in SCALE3 ABSPACK scaling algorithm.
;
_exptl_crystal_colour colourless
_exptl_crystal_colour_primary colourless
_exptl_crystal_density_diffrn 2.362
_exptl_crystal_description block
_exptl_crystal_F_000 896
_exptl_crystal_size_max 0.50
_exptl_crystal_size_mid 0.15
_exptl_crystal_size_min 0.12
_refine_diff_density_max 1.470
_refine_diff_density_min -1.286
_refine_diff_density_rms 0.185
_refine_ls_extinction_coef 0.00175(19)
_refine_ls_extinction_expression Fc^*^=kFc[1+0.001xFc^2^\l^3^/sin(2\q)]^-1/4^
_refine_ls_extinction_method 'SHELXL-2018/3 (Sheldrick 2018)'
_refine_ls_goodness_of_fit_ref 1.038
_refine_ls_hydrogen_treatment mixed
_refine_ls_matrix_type full
_refine_ls_number_parameters 30
_refine_ls_number_reflns 513
_refine_ls_number_restraints 15
_refine_ls_restrained_S_all 1.037
_refine_ls_R_factor_all 0.0252
_refine_ls_R_factor_gt 0.0251
_refine_ls_shift/su_max 0.000
_refine_ls_shift/su_mean 0.000
_refine_ls_structure_factor_coef Fsqd
_refine_ls_weighting_details 'w=1/[\s^2^(Fo^2^)+(0.0325P)^2^] where P=(Fo^2^+2Fc^2^)/3'
_refine_ls_weighting_scheme calc
_refine_ls_wR_factor_gt 0.0524
_refine_ls_wR_factor_ref 0.0525
_reflns_Friedel_coverage 0.000
_reflns_number_gt 512
_reflns_number_total 513
_reflns_threshold_expression 'I > 2\s(I)'
_cod_data_source_file d4dt00406j2.cif
_cod_data_source_block triag2pbcl4_i_390_00
_cod_depositor_comments 'Adding full bibliography for 7715584--7715597.cif.'
_cod_original_cell_volume 1375.4(2)
_cod_database_code 7715595
_shelx_shelxl_version_number 2018/3
_shelx_space_group_comment
;
The symmetry employed for this shelxl refinement is uniquely defined
by the following loop, which should always be used as a source of
symmetry information in preference to the above space-group names.
They are only intended as comments.
;
_shelx_estimated_absorpt_t_max 0.263
_shelx_estimated_absorpt_t_min 0.046
_olex2_refinement_description
;
1. Fixed Uiso
 At 1.2 times of:
  All C(H) groups, All N(H,H) groups
2. Shared sites
{C2, N2}
3. Uiso/Uaniso restraints and constraints
Uanis(C2) = Uanis(N2)
4. Rigid body (RIGU) restrains
 C2, N2, N1, C1
 with sigma for 1-2 distances of 0.004 and sigma for 1-3 distances of 0.004
5. Others
 Fixed Sof: H1A(0.25) H1B(0.25) C2(0.25) H2(0.25) N2(0.25)
6.a Aromatic/amide H refined with riding coordinates:
 N1(H1A), N1(H1B), C1(H1), C2(H2)
;
_olex2_submission_special_instructions 'No special instructions were received'
_oxdiff_exptl_absorpt_empirical_details
;
Empirical correction (ABSPACK) includes:
- Absorption correction using spherical harmonics
- Frame scaling
;

loop_
_space_group_symop_operation_xyz
'x, y, z'
'-x, -y, z'
'-x, y, -z'
'x, -y, -z'
'x, y+1/2, z+1/2'
'-x, -y+1/2, z+1/2'
'-x, y+1/2, -z+1/2'
'x, -y+1/2, -z+1/2'
'x+1/2, y, z+1/2'
'-x+1/2, -y, z+1/2'
'-x+1/2, y, -z+1/2'
'x+1/2, -y, -z+1/2'
'x+1/2, y+1/2, z'
'-x+1/2, -y+1/2, z'
'-x+1/2, y+1/2, -z'
'x+1/2, -y+1/2, -z'
'-x, -y, -z'
'x, y, -z'
'x, -y, z'
'-x, y, z'
'-x, -y+1/2, -z+1/2'
'x, y+1/2, -z+1/2'
'x, -y+1/2, z+1/2'
'-x, y+1/2, z+1/2'
'-x+1/2, -y, -z+1/2'
'x+1/2, y, -z+1/2'
'x+1/2, -y, z+1/2'
'-x+1/2, y, z+1/2'
'-x+1/2, -y+1/2, -z'
'x+1/2, y+1/2, -z'
'x+1/2, -y+1/2, z'
'-x+1/2, y+1/2, z'

loop_
_atom_site_label
_atom_site_type_symbol
_atom_site_fract_x
_atom_site_fract_y
_atom_site_fract_z
_atom_site_U_iso_or_equiv
_atom_site_adp_type
_atom_site_occupancy
_atom_site_site_symmetry_order
_atom_site_calc_flag
_atom_site_refinement_flags_posn
_atom_site_refinement_flags_adp
_atom_site_refinement_flags_occupancy
_atom_site_disorder_assembly
_atom_site_disorder_group
Pb1 Pb 0.500000 0.000000 0.000000 0.03121(19) Uani 1 8 d S T P . .
Cl2 Cl 0.500000 0.000000 0.13115(12) 0.0728(9) Uani 1 4 d S T P . .
Cl1 Cl 0.250000 0.250000 0.000000 0.0890(10) Uani 1 4 d S T P . .
N1 N 0.500000 0.3767(8) 0.1490(4) 0.082(2) Uani 1 2 d S T P . .
H1A H 0.500000 0.278196 0.136782 0.098 Uiso 0.5 2 calc R U P A 5
H1B H 0.500000 0.278196 0.136782 0.098 Uiso 0.5 2 calc R U P B 6
C1 C 0.500000 0.500000 0.1137(6) 0.077(3) Uani 1 4 d S T P C .
H1 H 0.500000 0.500000 0.071012 0.15(9) Uiso 1 4 calc R . P . .
C2 C 0.500000 0.4232(13) 0.2065(5) 0.131(5) Uani 0.5 2 d S T P C 5
H2 H 0.500000 0.356588 0.240820 0.157 Uiso 0.5 2 calc R U P C 5
N2 N 0.500000 0.4232(13) 0.2065(5) 0.131(5) Uani 0.5 2 d S T P C 6

loop_
_atom_site_aniso_label
_atom_site_aniso_U_11
_atom_site_aniso_U_22
_atom_site_aniso_U_33
_atom_site_aniso_U_23
_atom_site_aniso_U_13
_atom_site_aniso_U_12
Pb1 0.0346(2) 0.0203(2) 0.0388(3) 0.000 0.000 0.000
Cl2 0.138(3) 0.0367(11) 0.0441(13) 0.000 0.000 0.000
Cl1 0.0828(19) 0.0743(19) 0.110(3) 0.000 0.000 0.0509(17)
N1 0.123(7) 0.040(3) 0.082(4) -0.011(3) 0.000 0.000
C1 0.106(10) 0.068(6) 0.058(6) 0.000 0.000 0.000
C2 0.251(15) 0.083(6) 0.059(4) 0.024(4) 0.000 0.000
N2 0.251(15) 0.083(6) 0.059(4) 0.024(4) 0.000 0.000

loop_
_atom_type_symbol
_atom_type_description
_atom_type_scat_dispersion_real
_atom_type_scat_dispersion_imag
_atom_type_scat_source
C C 0.0033 0.0016 'International Tables Vol C Tables 4.2.6.8 and 6.1.1.4'
H H 0.0000 0.0000 'International Tables Vol C Tables 4.2.6.8 and 6.1.1.4'
Cl Cl 0.1484 0.1585 'International Tables Vol C Tables 4.2.6.8 and 6.1.1.4'
N N 0.0061 0.0033 'International Tables Vol C Tables 4.2.6.8 and 6.1.1.4'
Pb Pb -3.3944 10.1111 'International Tables Vol C Tables 4.2.6.8 and 6.1.1.4'

loop_
_geom_angle_atom_site_label_1
_geom_angle_atom_site_label_2
_geom_angle_atom_site_label_3
_geom_angle
_geom_angle_site_symmetry_1
_geom_angle_site_symmetry_3
_geom_angle_publ_flag
Cl2 Pb1 Cl2 180.0 17_655 . ?
Cl1 Pb1 Cl2 90.0 15_545 . ?
Cl1 Pb1 Cl2 90.0 15_545 17_655 ?
Cl1 Pb1 Cl2 90.0 3_655 17_655 ?
Cl1 Pb1 Cl2 90.0 3_655 . ?
Cl1 Pb1 Cl2 90.0 . . ?
Cl1 Pb1 Cl2 90.0 . 17_655 ?
Cl1 Pb1 Cl2 90.0 13_545 17_655 ?
Cl1 Pb1 Cl2 90.0 13_545 . ?
Cl1 Pb1 Cl1 84.953(7) 15_545 13_545 ?
Cl1 Pb1 Cl1 95.047(7) 15_545 . ?
Cl1 Pb1 Cl1 84.953(7) 3_655 . ?
Cl1 Pb1 Cl1 95.047(7) 3_655 13_545 ?
Cl1 Pb1 Cl1 180.0 . 13_545 ?
Cl1 Pb1 Cl1 180.0 15_545 3_655 ?
Pb1 Cl1 Pb1 180.0 13_455 . ?
C1 N1 H1A 125.1 . . ?
C1 N1 H1B 125.1 . . ?
C1 N1 C2 109.8(8) . . ?
C1 N1 N2 109.8(8) . . ?
C2 N1 H1A 125.1 . . ?
N2 N1 H1B 125.1 . . ?
N1 C1 N1 106.1(12) . 2_665 ?
N1 C1 H1 126.9 . . ?
N1 C1 H1 126.9 2_665 . ?
N1 C2 H2 126.5 . . ?
C2 C2 N1 107.1(5) 2_665 . ?
C2 C2 H2 126.5 2_665 . ?

loop_
_geom_bond_atom_site_label_1
_geom_bond_atom_site_label_2
_geom_bond_distance
_geom_bond_site_symmetry_2
_geom_bond_publ_flag
Pb1 Cl2 2.859(3) . ?
Pb1 Cl2 2.859(3) 17_655 ?
Pb1 Cl1 2.81394(16) 15_545 ?
Pb1 Cl1 2.81394(15) 3_655 ?
Pb1 Cl1 2.81394(16) . ?
Pb1 Cl1 2.81394(16) 13_545 ?
N1 H1A 0.8600 . ?
N1 H1B 0.8600 . ?
N1 C1 1.280(11) . ?
N1 C2 1.312(13) . ?
N1 N2 1.312(13) . ?
C1 H1 0.9300 . ?
C2 C2 1.28(2) 2_665 ?
C2 H2 0.9300 . ?

loop_
_geom_torsion_atom_site_label_1
_geom_torsion_atom_site_label_2
_geom_torsion_atom_site_label_3
_geom_torsion_atom_site_label_4
_geom_torsion
_geom_torsion_site_symmetry_1
_geom_torsion_site_symmetry_2
_geom_torsion_site_symmetry_3
_geom_torsion_site_symmetry_4
_geom_torsion_publ_flag
C1 N1 C2 C2 0.000(3) . . . 2_665 ?
C2 N1 C1 N1 0.000(1) . . . 2_665 ?
N2 N1 C1 N1 0.000(1) . . . 2_665 ?
